data_7720552
loop_
_publ_author_name
'Hoffman, Nicholas A.'
'Emslie, David J. H.'

_publ_section_title
;
 Gold(I) alkoxide and thiolate complexes as potential atomic layer
 deposition precursors.
;
_journal_issue 3
_journal_name_full 'Dalton transactions (Cambridge, England : 2003)'
_journal_page_first 1234
_journal_page_last 1247
_journal_paper_doi 10.1039/d5dt02836a
_journal_volume 55
_journal_year 2026
_chemical_formula_moiety 'C16 H27 Au F9 O P'
_chemical_formula_sum 'C16 H27 Au F9 O P'
_chemical_formula_weight 634.31
_space_group_crystal_system triclinic
_space_group_IT_number 2
_space_group_name_Hall '-P 1'
_space_group_name_H-M_alt 'P -1'
_atom_sites_solution_hydrogens geom
_atom_sites_solution_primary dual
_audit_creation_date 2025-11-11
_audit_creation_method
;
Olex2 1.5
(compiled 2025.07.13 svn.rb7424aed for OlexSys, GUI svn.r7314)
;
_audit_update_record
;
2025-11-14 deposited with the CCDC.	2025-12-16 downloaded from the CCDC.
;
_cell_angle_alpha 85.65(3)
_cell_angle_beta 71.233(12)
_cell_angle_gamma 88.650(10)
_cell_formula_units_Z 2
_cell_length_a 8.841(3)
_cell_length_b 10.7170(12)
_cell_length_c 12.075(3)
_cell_measurement_reflns_used 5273
_cell_measurement_temperature 100
_cell_measurement_theta_max 31.15
_cell_measurement_theta_min 2.43
_cell_volume 1080.1(5)
_computing_cell_refinement 'SAINT V8.40B (2, 2016)'
_computing_data_reduction 'SAINT V8.40B (2, 2016)'
_computing_molecular_graphics 'Olex2 1.5 (Dolomanov et al., 2009)'
_computing_publication_material 'Olex2 1.5 (Dolomanov et al., 2009)'
_computing_structure_refinement 'SHELXL 2019/3 (Sheldrick, 2015)'
_computing_structure_solution 'SHELXT 2018/2 (Sheldrick, 2018)'
_diffrn_ambient_temperature 100.00
_diffrn_measured_fraction_theta_full 0.994
_diffrn_measured_fraction_theta_max 0.996
_diffrn_measurement_details
;
448 frames, detector distance = 100.0 mm
;
_diffrn_measurement_device '2-circle goniometer'
_diffrn_measurement_device_type 'STOE IPDS II'
_diffrn_measurement_method 'rotation method'
_diffrn_radiation_type MoK\a
_diffrn_radiation_wavelength 0.71073
_diffrn_reflns_av_R_equivalents 0.0153
_diffrn_reflns_av_unetI/netI 0.0220
_diffrn_reflns_Laue_measured_fraction_full 0.994
_diffrn_reflns_Laue_measured_fraction_max 0.996
_diffrn_reflns_limit_h_max 12
_diffrn_reflns_limit_h_min -12
_diffrn_reflns_limit_k_max 14
_diffrn_reflns_limit_k_min -14
_diffrn_reflns_limit_l_max 16
_diffrn_reflns_limit_l_min -16
_diffrn_reflns_number 13489
_diffrn_reflns_point_group_measured_fraction_full 0.994
_diffrn_reflns_point_group_measured_fraction_max 0.996
_diffrn_reflns_theta_full 25.242
_diffrn_reflns_theta_max 29.575
_diffrn_reflns_theta_min 1.906
_exptl_absorpt_coefficient_mu 6.963
_exptl_absorpt_correction_T_max 0.7463
_exptl_absorpt_correction_T_min 0.5674
_exptl_absorpt_correction_type multi-scan
_exptl_absorpt_process_details
;
SADABS-2016/2 (Bruker,2016/2) was used for absorption correction.
wR2(int) was 0.0673 before and 0.0205 after correction.
The Ratio of minimum to maximum transmission is 0.7603.
The \l/2 correction factor is Not present.
;
_exptl_crystal_colour 'clear colourless'
_exptl_crystal_colour_lustre clear
_exptl_crystal_colour_primary colourless
_exptl_crystal_density_diffrn 1.950
_exptl_crystal_description block
_exptl_crystal_F_000 612
_exptl_crystal_preparation 'Vapour diffusion hexanes/DCM'
_exptl_crystal_recrystallization_method 'Vapour diffusion hexanes/DCM'
_exptl_crystal_size_max 0.4
_exptl_crystal_size_mid 0.2
_exptl_crystal_size_min 0.1
_refine_diff_density_max 0.781
_refine_diff_density_min -1.380
_refine_diff_density_rms 0.095
_refine_ls_extinction_method none
_refine_ls_goodness_of_fit_ref 1.073
_refine_ls_hydrogen_treatment constr
_refine_ls_matrix_type full
_refine_ls_number_parameters 262
_refine_ls_number_reflns 6029
_refine_ls_number_restraints 0
_refine_ls_restrained_S_all 1.073
_refine_ls_R_factor_all 0.0183
_refine_ls_R_factor_gt 0.0165
_refine_ls_shift/su_max 0.001
_refine_ls_shift/su_mean 0.000
_refine_ls_structure_factor_coef Fsqd
_refine_ls_weighting_details 'w=1/[\s^2^(Fo^2^)+(0.0093P)^2^+1.1899P] where P=(Fo^2^+2Fc^2^)/3'
_refine_ls_weighting_scheme calc
_refine_ls_wR_factor_gt 0.0335
_refine_ls_wR_factor_ref 0.0337
_reflns_Friedel_coverage 0.000
_reflns_number_gt 5627
_reflns_number_total 6029
_reflns_threshold_expression 'I > 2\s(I)'
_cod_data_source_file d5dt02836a2.cif
_cod_data_source_block Au_pftb_PtBu3
_cod_original_cell_volume 1080.2(4)
_cod_database_code 7720552
_shelx_shelxl_version_number 2019/3
_shelx_space_group_comment
;
The symmetry employed for this shelxl refinement is uniquely defined
by the following loop, which should always be used as a source of
symmetry information in preference to the above space-group names.
They are only intended as comments.
;
_shelx_estimated_absorpt_t_max 0.543
_shelx_estimated_absorpt_t_min 0.167
_olex2_refinement_description
;
1. Fixed Uiso
 At 1.5 times of:
  All C(H,H,H) groups
2.a Idealised Me refined as rotating group:
 C6(H6A,H6B,H6C), C7(H7A,H7B,H7C), C8(H8A,H8B,H8C), C10(H10A,H10B,H10C),
 C11(H11A,H11B,H11C), C12(H12A,H12B,H12C), C14(H14A,H14B,H14C), C15(H15A,H15B,
 H15C), C16(H16A,H16B,H16C)
;
_olex2_submission_special_instructions 'No special instructions were received'

loop_
_space_group_symop_operation_xyz
'x, y, z'
'-x, -y, -z'

loop_
_atom_site_label
_atom_site_type_symbol
_atom_site_fract_x
_atom_site_fract_y
_atom_site_fract_z
_atom_site_U_iso_or_equiv
_atom_site_adp_type
_atom_site_occupancy
_atom_site_site_symmetry_order
_atom_site_calc_flag
_atom_site_refinement_flags_posn
_atom_site_refinement_flags_adp
_atom_site_refinement_flags_occupancy
_atom_site_disorder_assembly
_atom_site_disorder_group
Au1 Au 0.73661(2) 0.68154(2) 0.44119(2) 0.01196(2) Uani 1 1 d . . . . .
P1 P 0.65740(6) 0.69696(5) 0.63483(5) 0.01100(10) Uani 1 1 d . . . . .
F1 F 0.8698(2) 0.93490(13) 0.27377(14) 0.0342(4) Uani 1 1 d . . . . .
F2 F 1.0363(2) 0.92409(14) 0.09924(14) 0.0343(4) Uani 1 1 d . . . . .
F3 F 1.06557(19) 0.80567(15) 0.24291(14) 0.0321(3) Uani 1 1 d . . . . .
F4 F 0.59408(18) 0.84447(14) 0.26022(13) 0.0312(3) Uani 1 1 d . . . . .
F5 F 0.62346(17) 0.73701(14) 0.11138(14) 0.0287(3) Uani 1 1 d . . . . .
F6 F 0.73017(18) 0.91986(13) 0.08703(14) 0.0294(3) Uani 1 1 d . . . . .
F7 F 0.96329(17) 0.76151(14) -0.03471(12) 0.0261(3) Uani 1 1 d . . . . .
F8 F 0.87222(18) 0.58407(13) 0.05461(13) 0.0283(3) Uani 1 1 d . . . . .
F9 F 1.09122(16) 0.65623(15) 0.06600(13) 0.0284(3) Uani 1 1 d . . . . .
O1 O 0.81000(19) 0.66088(13) 0.26511(13) 0.0176(3) Uani 1 1 d . . . . .
C1 C 0.8501(2) 0.75237(19) 0.17699(18) 0.0136(4) Uani 1 1 d . . . . .
C2 C 0.9574(3) 0.8560(2) 0.1970(2) 0.0231(5) Uani 1 1 d . . . . .
C3 C 0.6987(3) 0.8147(2) 0.1580(2) 0.0202(5) Uani 1 1 d . . . . .
C4 C 0.9450(3) 0.6880(2) 0.0638(2) 0.0186(4) Uani 1 1 d . . . . .
C5 C 0.7731(3) 0.8298(2) 0.6644(2) 0.0163(4) Uani 1 1 d . . . . .
C6 C 0.7129(3) 0.9556(2) 0.6239(2) 0.0227(5) Uani 1 1 d . . . . .
H6A H 0.714084 0.952881 0.542666 0.034 Uiso 1 1 calc R U . . .
H6B H 0.782636 1.023261 0.628703 0.034 Uiso 1 1 calc R U . . .
H6C H 0.603628 0.970576 0.674516 0.034 Uiso 1 1 calc R U . . .
C7 C 0.9501(3) 0.8228(2) 0.5871(2) 0.0232(5) Uani 1 1 d . . . . .
H7A H 0.998809 0.746969 0.611403 0.035 Uiso 1 1 calc R U . . .
H7B H 1.007316 0.896543 0.596229 0.035 Uiso 1 1 calc R U . . .
H7C H 0.956309 0.820435 0.504820 0.035 Uiso 1 1 calc R U . . .
C8 C 0.7638(3) 0.8330(2) 0.7929(2) 0.0279(5) Uani 1 1 d . . . . .
H8A H 0.651615 0.836918 0.842123 0.042 Uiso 1 1 calc R U . . .
H8B H 0.820567 0.906911 0.802244 0.042 Uiso 1 1 calc R U . . .
H8C H 0.813090 0.757295 0.816785 0.042 Uiso 1 1 calc R U . . .
C9 C 0.7000(3) 0.5443(2) 0.7094(2) 0.0165(4) Uani 1 1 d . . . . .
C10 C 0.8805(3) 0.5329(2) 0.6892(2) 0.0253(5) Uani 1 1 d . . . . .
H10A H 0.939166 0.551360 0.605859 0.038 Uiso 1 1 calc R U . . .
H10B H 0.905243 0.447547 0.713434 0.038 Uiso 1 1 calc R U . . .
H10C H 0.912063 0.592356 0.735557 0.038 Uiso 1 1 calc R U . . .
C11 C 0.6563(3) 0.4340(2) 0.6503(2) 0.0234(5) Uani 1 1 d . . . . .
H11A H 0.541726 0.436517 0.660511 0.035 Uiso 1 1 calc R U . . .
H11B H 0.682196 0.354928 0.686348 0.035 Uiso 1 1 calc R U . . .
H11C H 0.717189 0.440681 0.566410 0.035 Uiso 1 1 calc R U . . .
C12 C 0.6114(3) 0.5293(2) 0.8424(2) 0.0225(5) Uani 1 1 d . . . . .
H12A H 0.638026 0.599631 0.880123 0.034 Uiso 1 1 calc R U . . .
H12B H 0.644078 0.450725 0.875282 0.034 Uiso 1 1 calc R U . . .
H12C H 0.495955 0.527820 0.856486 0.034 Uiso 1 1 calc R U . . .
C13 C 0.4359(2) 0.7332(2) 0.6860(2) 0.0158(4) Uani 1 1 d . . . . .
C14 C 0.3736(3) 0.7849(2) 0.8078(2) 0.0248(5) Uani 1 1 d . . . . .
H14A H 0.401725 0.727131 0.864982 0.037 Uiso 1 1 calc R U . . .
H14B H 0.257233 0.793780 0.830966 0.037 Uiso 1 1 calc R U . . .
H14C H 0.422199 0.866814 0.805097 0.037 Uiso 1 1 calc R U . . .
C15 C 0.3420(3) 0.6142(2) 0.6874(2) 0.0242(5) Uani 1 1 d . . . . .
H15A H 0.386159 0.576774 0.612010 0.036 Uiso 1 1 calc R U . . .
H15B H 0.229502 0.635486 0.700279 0.036 Uiso 1 1 calc R U . . .
H15C H 0.350340 0.554349 0.750622 0.036 Uiso 1 1 calc R U . . .
C16 C 0.3980(3) 0.8274(2) 0.5951(2) 0.0229(5) Uani 1 1 d . . . . .
H16A H 0.453075 0.906594 0.591607 0.034 Uiso 1 1 calc R U . . .
H16B H 0.282520 0.841881 0.618361 0.034 Uiso 1 1 calc R U . . .
H16C H 0.434417 0.793353 0.517851 0.034 Uiso 1 1 calc R U . . .

loop_
_atom_site_aniso_label
_atom_site_aniso_U_11
_atom_site_aniso_U_22
_atom_site_aniso_U_33
_atom_site_aniso_U_23
_atom_site_aniso_U_13
_atom_site_aniso_U_12
Au1 0.01448(4) 0.01188(4) 0.00877(4) 0.00059(2) -0.00294(3) -0.00057(2)
P1 0.0103(2) 0.0128(2) 0.0101(2) 0.00017(18) -0.00381(19) -0.00074(18)
F1 0.0586(11) 0.0169(7) 0.0295(9) -0.0062(6) -0.0160(8) -0.0065(7)
F2 0.0443(9) 0.0334(8) 0.0258(8) 0.0136(6) -0.0139(7) -0.0236(7)
F3 0.0356(8) 0.0376(8) 0.0304(9) 0.0065(7) -0.0217(7) -0.0125(7)
F4 0.0296(8) 0.0331(8) 0.0232(8) -0.0046(6) 0.0015(6) 0.0136(6)
F5 0.0215(7) 0.0351(8) 0.0322(9) -0.0040(7) -0.0118(6) -0.0017(6)
F6 0.0354(8) 0.0222(7) 0.0283(8) 0.0085(6) -0.0096(7) 0.0061(6)
F7 0.0250(7) 0.0409(8) 0.0101(7) 0.0031(6) -0.0036(5) 0.0025(6)
F8 0.0346(8) 0.0259(7) 0.0228(8) -0.0138(6) -0.0043(6) 0.0001(6)
F9 0.0203(7) 0.0431(9) 0.0205(8) -0.0024(6) -0.0055(6) 0.0112(6)
O1 0.0289(8) 0.0115(7) 0.0090(7) 0.0023(5) -0.0019(6) -0.0021(6)
C1 0.0176(10) 0.0127(9) 0.0090(10) -0.0004(7) -0.0024(8) -0.0013(8)
C2 0.0331(13) 0.0191(11) 0.0181(12) 0.0032(9) -0.0099(10) -0.0094(10)
C3 0.0203(11) 0.0195(11) 0.0180(12) -0.0007(8) -0.0025(9) 0.0029(9)
C4 0.0183(10) 0.0249(11) 0.0119(10) -0.0014(8) -0.0040(8) 0.0029(9)
C5 0.0165(10) 0.0175(10) 0.0163(11) 0.0009(8) -0.0072(8) -0.0062(8)
C6 0.0237(11) 0.0174(10) 0.0256(13) -0.0012(9) -0.0055(10) -0.0056(9)
C7 0.0141(10) 0.0278(12) 0.0286(13) 0.0027(10) -0.0085(10) -0.0059(9)
C8 0.0351(14) 0.0327(13) 0.0210(13) -0.0024(10) -0.0149(11) -0.0117(11)
C9 0.0180(10) 0.0159(10) 0.0155(11) 0.0045(8) -0.0067(8) 0.0001(8)
C10 0.0218(11) 0.0278(12) 0.0260(13) 0.0052(10) -0.0094(10) 0.0066(10)
C11 0.0328(13) 0.0140(10) 0.0222(13) 0.0003(9) -0.0075(10) 0.0013(9)
C12 0.0284(12) 0.0240(11) 0.0136(11) 0.0051(9) -0.0060(9) -0.0018(9)
C13 0.0096(9) 0.0181(10) 0.0184(11) 0.0004(8) -0.0031(8) -0.0006(8)
C14 0.0187(11) 0.0264(12) 0.0226(13) -0.0034(9) 0.0027(9) 0.0017(9)
C15 0.0164(10) 0.0240(12) 0.0325(14) 0.0023(10) -0.0088(10) -0.0072(9)
C16 0.0137(10) 0.0263(12) 0.0290(14) 0.0038(10) -0.0088(9) 0.0022(9)

loop_
_atom_type_symbol
_atom_type_description
_atom_type_scat_dispersion_real
_atom_type_scat_dispersion_imag
_atom_type_scat_source
C C 0.0033 0.0016 'International Tables Vol C Tables 4.2.6.8 and 6.1.1.4'
H H 0.0000 0.0000 'International Tables Vol C Tables 4.2.6.8 and 6.1.1.4'
Au Au -2.0133 8.8022 'International Tables Vol C Tables 4.2.6.8 and 6.1.1.4'
F F 0.0171 0.0103 'International Tables Vol C Tables 4.2.6.8 and 6.1.1.4'
O O 0.0106 0.0060 'International Tables Vol C Tables 4.2.6.8 and 6.1.1.4'
P P 0.1023 0.0942 'International Tables Vol C Tables 4.2.6.8 and 6.1.1.4'

loop_
_geom_angle_atom_site_label_1
_geom_angle_atom_site_label_2
_geom_angle_atom_site_label_3
_geom_angle
_geom_angle_site_symmetry_1
_geom_angle_site_symmetry_3
_geom_angle_publ_flag
O1 Au1 P1 178.00(4) . . ?
C5 P1 Au1 107.63(8) . . ?
C5 P1 C9 110.51(10) . . ?
C5 P1 C13 110.09(10) . . ?
C9 P1 Au1 109.33(8) . . ?
C13 P1 Au1 108.33(7) . . ?
C13 P1 C9 110.86(10) . . ?
C1 O1 Au1 127.51(13) . . ?
O1 C1 C2 113.15(18) . . ?
O1 C1 C3 111.14(18) . . ?
O1 C1 C4 106.51(17) . . ?
C3 C1 C2 108.87(18) . . ?
C3 C1 C4 108.44(17) . . ?
C4 C1 C2 108.58(18) . . ?
F1 C2 C1 110.8(2) . . ?
F2 C2 F1 107.51(19) . . ?
F2 C2 F3 107.4(2) . . ?
F2 C2 C1 113.52(19) . . ?
F3 C2 F1 106.5(2) . . ?
F3 C2 C1 110.72(18) . . ?
F4 C3 F5 106.87(19) . . ?
F4 C3 F6 107.12(18) . . ?
F4 C3 C1 110.75(19) . . ?
F5 C3 F6 107.00(19) . . ?
F5 C3 C1 111.29(18) . . ?
F6 C3 C1 113.49(18) . . ?
F7 C4 C1 113.04(18) . . ?
F8 C4 F7 107.36(18) . . ?
F8 C4 F9 107.57(19) . . ?
F8 C4 C1 111.03(18) . . ?
F9 C4 F7 107.16(18) . . ?
F9 C4 C1 110.45(18) . . ?
C6 C5 P1 109.54(15) . . ?
C6 C5 C7 104.75(18) . . ?
C7 C5 P1 109.60(15) . . ?
C8 C5 P1 114.17(16) . . ?
C8 C5 C6 109.00(19) . . ?
C8 C5 C7 109.36(19) . . ?
C5 C6 H6A 109.5 . . ?
C5 C6 H6B 109.5 . . ?
C5 C6 H6C 109.5 . . ?
H6A C6 H6B 109.5 . . ?
H6A C6 H6C 109.5 . . ?
H6B C6 H6C 109.5 . . ?
C5 C7 H7A 109.5 . . ?
C5 C7 H7B 109.5 . . ?
C5 C7 H7C 109.5 . . ?
H7A C7 H7B 109.5 . . ?
H7A C7 H7C 109.5 . . ?
H7B C7 H7C 109.5 . . ?
C5 C8 H8A 109.5 . . ?
C5 C8 H8B 109.5 . . ?
C5 C8 H8C 109.5 . . ?
H8A C8 H8B 109.5 . . ?
H8A C8 H8C 109.5 . . ?
H8B C8 H8C 109.5 . . ?
C10 C9 P1 109.52(15) . . ?
C10 C9 C11 105.85(19) . . ?
C10 C9 C12 108.42(19) . . ?
C11 C9 P1 109.15(15) . . ?
C12 C9 P1 114.29(15) . . ?
C12 C9 C11 109.27(19) . . ?
C9 C10 H10A 109.5 . . ?
C9 C10 H10B 109.5 . . ?
C9 C10 H10C 109.5 . . ?
H10A C10 H10B 109.5 . . ?
H10A C10 H10C 109.5 . . ?
H10B C10 H10C 109.5 . . ?
C9 C11 H11A 109.5 . . ?
C9 C11 H11B 109.5 . . ?
C9 C11 H11C 109.5 . . ?
H11A C11 H11B 109.5 . . ?
H11A C11 H11C 109.5 . . ?
H11B C11 H11C 109.5 . . ?
C9 C12 H12A 109.5 . . ?
C9 C12 H12B 109.5 . . ?
C9 C12 H12C 109.5 . . ?
H12A C12 H12B 109.5 . . ?
H12A C12 H12C 109.5 . . ?
H12B C12 H12C 109.5 . . ?
C14 C13 P1 114.44(16) . . ?
C14 C13 C16 109.30(19) . . ?
C15 C13 P1 109.24(15) . . ?
C15 C13 C14 108.74(19) . . ?
C15 C13 C16 105.61(19) . . ?
C16 C13 P1 109.14(15) . . ?
C13 C14 H14A 109.5 . . ?
C13 C14 H14B 109.5 . . ?
C13 C14 H14C 109.5 . . ?
H14A C14 H14B 109.5 . . ?
H14A C14 H14C 109.5 . . ?
H14B C14 H14C 109.5 . . ?
C13 C15 H15A 109.5 . . ?
C13 C15 H15B 109.5 . . ?
C13 C15 H15C 109.5 . . ?
H15A C15 H15B 109.5 . . ?
H15A C15 H15C 109.5 . . ?
H15B C15 H15C 109.5 . . ?
C13 C16 H16A 109.5 . . ?
C13 C16 H16B 109.5 . . ?
C13 C16 H16C 109.5 . . ?
H16A C16 H16B 109.5 . . ?
H16A C16 H16C 109.5 . . ?
H16B C16 H16C 109.5 . . ?

loop_
_geom_bond_atom_site_label_1
_geom_bond_atom_site_label_2
_geom_bond_distance
_geom_bond_site_symmetry_2
_geom_bond_publ_flag
Au1 P1 2.2326(7) . ?
Au1 O1 2.0415(16) . ?
P1 C5 1.893(2) . ?
P1 C9 1.896(2) . ?
P1 C13 1.895(2) . ?
F1 C2 1.342(3) . ?
F2 C2 1.333(3) . ?
F3 C2 1.336(3) . ?
F4 C3 1.338(3) . ?
F5 C3 1.339(3) . ?
F6 C3 1.341(3) . ?
F7 C4 1.342(3) . ?
F8 C4 1.328(3) . ?
F9 C4 1.337(3) . ?
O1 C1 1.354(2) . ?
C1 C2 1.559(3) . ?
C1 C3 1.556(3) . ?
C1 C4 1.558(3) . ?
C5 C6 1.541(3) . ?
C5 C7 1.546(3) . ?
C5 C8 1.531(3) . ?
C6 H6A 0.9800 . ?
C6 H6B 0.9800 . ?
C6 H6C 0.9800 . ?
C7 H7A 0.9800 . ?
C7 H7B 0.9800 . ?
C7 H7C 0.9800 . ?
C8 H8A 0.9800 . ?
C8 H8B 0.9800 . ?
C8 H8C 0.9800 . ?
C9 C10 1.539(3) . ?
C9 C11 1.543(3) . ?
C9 C12 1.542(3) . ?
C10 H10A 0.9800 . ?
C10 H10B 0.9800 . ?
C10 H10C 0.9800 . ?
C11 H11A 0.9800 . ?
C11 H11B 0.9800 . ?
C11 H11C 0.9800 . ?
C12 H12A 0.9800 . ?
C12 H12B 0.9800 . ?
C12 H12C 0.9800 . ?
C13 C14 1.537(3) . ?
C13 C15 1.534(3) . ?
C13 C16 1.545(3) . ?
C14 H14A 0.9800 . ?
C14 H14B 0.9800 . ?
C14 H14C 0.9800 . ?
C15 H15A 0.9800 . ?
C15 H15B 0.9800 . ?
C15 H15C 0.9800 . ?
C16 H16A 0.9800 . ?
C16 H16B 0.9800 . ?
C16 H16C 0.9800 . ?

loop_
_geom_torsion_atom_site_label_1
_geom_torsion_atom_site_label_2
_geom_torsion_atom_site_label_3
_geom_torsion_atom_site_label_4
_geom_torsion
_geom_torsion_site_symmetry_1
_geom_torsion_site_symmetry_2
_geom_torsion_site_symmetry_3
_geom_torsion_site_symmetry_4
_geom_torsion_publ_flag
Au1 P1 C5 C6 71.53(16) . . . . ?
Au1 P1 C5 C7 -42.87(16) . . . . ?
Au1 P1 C5 C8 -165.93(15) . . . . ?
Au1 P1 C9 C10 73.88(17) . . . . ?
Au1 P1 C9 C11 -41.57(17) . . . . ?
Au1 P1 C9 C12 -164.26(14) . . . . ?
Au1 P1 C13 C14 -162.60(15) . . . . ?
Au1 P1 C13 C15 75.23(17) . . . . ?
Au1 P1 C13 C16 -39.78(16) . . . . ?
Au1 O1 C1 C2 43.8(2) . . . . ?
Au1 O1 C1 C3 -79.1(2) . . . . ?
Au1 O1 C1 C4 163.01(13) . . . . ?
O1 C1 C2 F1 -78.0(2) . . . . ?
O1 C1 C2 F2 160.88(19) . . . . ?
O1 C1 C2 F3 39.9(3) . . . . ?
O1 C1 C3 F4 48.1(2) . . . . ?
O1 C1 C3 F5 -70.6(2) . . . . ?
O1 C1 C3 F6 168.67(17) . . . . ?
O1 C1 C4 F7 166.62(18) . . . . ?
O1 C1 C4 F8 45.9(2) . . . . ?
O1 C1 C4 F9 -73.3(2) . . . . ?
C2 C1 C3 F4 -77.1(2) . . . . ?
C2 C1 C3 F5 164.14(18) . . . . ?
C2 C1 C3 F6 43.4(2) . . . . ?
C2 C1 C4 F7 -71.2(2) . . . . ?
C2 C1 C4 F8 168.06(18) . . . . ?
C2 C1 C4 F9 48.8(2) . . . . ?
C3 C1 C2 F1 46.1(2) . . . . ?
C3 C1 C2 F2 -75.0(2) . . . . ?
C3 C1 C2 F3 164.05(19) . . . . ?
C3 C1 C4 F7 46.9(2) . . . . ?
C3 C1 C4 F8 -73.8(2) . . . . ?
C3 C1 C4 F9 166.97(18) . . . . ?
C4 C1 C2 F1 163.97(18) . . . . ?
C4 C1 C2 F2 42.9(3) . . . . ?
C4 C1 C2 F3 -78.1(2) . . . . ?
C4 C1 C3 F4 164.89(18) . . . . ?
C4 C1 C3 F5 46.2(2) . . . . ?
C4 C1 C3 F6 -74.6(2) . . . . ?
C5 P1 C9 C10 -44.41(19) . . . . ?
C5 P1 C9 C11 -159.86(15) . . . . ?
C5 P1 C9 C12 77.45(18) . . . . ?
C5 P1 C13 C14 -45.15(19) . . . . ?
C5 P1 C13 C15 -167.32(16) . . . . ?
C5 P1 C13 C16 77.67(17) . . . . ?
C9 P1 C5 C6 -169.15(15) . . . . ?
C9 P1 C5 C7 76.45(18) . . . . ?
C9 P1 C5 C8 -46.6(2) . . . . ?
C9 P1 C13 C14 77.43(18) . . . . ?
C9 P1 C13 C15 -44.73(19) . . . . ?
C9 P1 C13 C16 -159.75(15) . . . . ?
C13 P1 C5 C6 -46.35(18) . . . . ?
C13 P1 C5 C7 -160.76(15) . . . . ?
C13 P1 C5 C8 76.19(19) . . . . ?
C13 P1 C9 C10 -166.75(16) . . . . ?
C13 P1 C9 C11 77.80(17) . . . . ?
C13 P1 C9 C12 -44.89(19) . . . . ?
